data_1543734
loop_
_publ_author_name
'Yang, Daoshan'
'Sun, Mingyang'
'Wei, Wei'
'Li, Jin'
'Sun, Pengfei'
'Zhang, Qingyun'
'Tian, Laijin'
'Wang, Hua'

_publ_section_title
;
 Copper-catalyzed decarboxylative stereospecific amidation of cinnamic
 acids with N-fluorobenzenesulfonimide
;
_journal_issue 76
_journal_name_full 'RSC Advances'
_journal_page_first 72361
_journal_page_last 72365
_journal_paper_doi 10.1039/C6RA16115D
_journal_volume 6
_journal_year 2016
_chemical_formula_moiety 'C20 H17 N O4 S2'
_chemical_formula_sum 'C20 H17 N O4 S2'
_chemical_formula_weight 399.47
_chemical_name_systematic
;
 ?
;
_space_group_IT_number 14
_symmetry_cell_setting monoclinic
_symmetry_space_group_name_Hall '-P 2ybc'
_symmetry_space_group_name_H-M 'P 1 21/c 1'
_atom_sites_solution_hydrogens geom
_atom_sites_solution_primary direct
_atom_sites_solution_secondary difmap
_audit_creation_method SHELXL-97
_audit_update_record
;
2016-05-26 deposited with the CCDC.
2016-07-25 downloaded from the CCDC.
;
_cell_angle_alpha 90.00
_cell_angle_beta 112.361(2)
_cell_angle_gamma 90.00
_cell_formula_units_Z 4
_cell_length_a 14.0128(17)
_cell_length_b 8.8244(11)
_cell_length_c 16.431(2)
_cell_measurement_reflns_used 2134
_cell_measurement_temperature 295(2)
_cell_measurement_theta_max 28.32
_cell_measurement_theta_min 2.54
_cell_volume 1879.0(4)
_computing_structure_refinement 'SHELXL-97 (Sheldrick, 1997)'
_diffrn_ambient_temperature 295(2)
_diffrn_measured_fraction_theta_full 0.999
_diffrn_measured_fraction_theta_max 0.999
_diffrn_measurement_device_type 'Bruker Smart Apex CCD'
_diffrn_measurement_method '\f and \w'
_diffrn_radiation_monochromator graphite
_diffrn_radiation_source 'fine-focus sealed tube'
_diffrn_radiation_type MoK\a
_diffrn_radiation_wavelength 0.71073
_diffrn_reflns_av_R_equivalents 0.0401
_diffrn_reflns_av_sigmaI/netI 0.0524
_diffrn_reflns_limit_h_max 17
_diffrn_reflns_limit_h_min -16
_diffrn_reflns_limit_k_max 10
_diffrn_reflns_limit_k_min -10
_diffrn_reflns_limit_l_max 17
_diffrn_reflns_limit_l_min -20
_diffrn_reflns_number 11525
_diffrn_reflns_theta_full 26.00
_diffrn_reflns_theta_max 26.00
_diffrn_reflns_theta_min 2.54
_exptl_absorpt_coefficient_mu 0.310
_exptl_absorpt_correction_T_max 0.9407
_exptl_absorpt_correction_T_min 0.8914
_exptl_absorpt_correction_type multi-scan
_exptl_absorpt_process_details 'SADABS (Bruker 2002)'
_exptl_crystal_colour colorless
_exptl_crystal_density_diffrn 1.412
_exptl_crystal_density_method 'not measured'
_exptl_crystal_description prism
_exptl_crystal_F_000 832
_exptl_crystal_size_max 0.38
_exptl_crystal_size_mid 0.26
_exptl_crystal_size_min 0.20
_refine_diff_density_max 1.001
_refine_diff_density_min -0.537
_refine_diff_density_rms 0.055
_refine_ls_extinction_method none
_refine_ls_goodness_of_fit_ref 1.046
_refine_ls_hydrogen_treatment constr
_refine_ls_matrix_type full
_refine_ls_number_parameters 244
_refine_ls_number_reflns 3687
_refine_ls_number_restraints 7
_refine_ls_restrained_S_all 1.058
_refine_ls_R_factor_all 0.0952
_refine_ls_R_factor_gt 0.0621
_refine_ls_shift/su_max 0.001
_refine_ls_shift/su_mean 0.000
_refine_ls_structure_factor_coef Fsqd
_refine_ls_weighting_details 'calc w=1/[\s^2^(Fo^2^)+(0.0696P)^2^+1.1866P] where P=(Fo^2^+2Fc^2^)/3'
_refine_ls_weighting_scheme calc
_refine_ls_wR_factor_gt 0.1508
_refine_ls_wR_factor_ref 0.1690
_reflns_number_gt 2422
_reflns_number_total 3687
_reflns_threshold_expression >2sigma(I)
_cod_data_source_file c6ra16115d2.cif
_cod_data_source_block sad
_cod_original_sg_symbol_H-M P21/c
_cod_database_code 1543734

loop_
_symmetry_equiv_pos_as_xyz
'x, y, z'
'-x, y+1/2, -z+1/2'
'-x, -y, -z'
'x, -y-1/2, z-1/2'

loop_
_atom_site_label
_atom_site_type_symbol
_atom_site_fract_x
_atom_site_fract_y
_atom_site_fract_z
_atom_site_U_iso_or_equiv
_atom_site_adp_type
_atom_site_occupancy
_atom_site_symmetry_multiplicity
_atom_site_calc_flag
_atom_site_refinement_flags
C1 C 0.0937(3) 0.1233(5) 0.2303(3) 0.0827(13) Uani 1 1 d D
H1 H 0.1541 0.1500 0.2769 0.099 Uiso 1 1 calc R
C2 C 0.0167(4) 0.0413(6) 0.2464(3) 0.1006(17) Uani 1 1 d D
H2 H 0.0255 0.0110 0.3030 0.121 Uiso 1 1 calc R
C3 C -0.0713(4) 0.0076(5) 0.1762(4) 0.1006(18) Uani 1 1 d D
H3 H -0.1229 -0.0480 0.1851 0.121 Uiso 1 1 calc R
C4 C -0.0850(4) 0.0528(6) 0.0948(4) 0.1050(17) Uani 1 1 d D
H4 H -0.1466 0.0317 0.0481 0.126 Uiso 1 1 calc R
C5 C -0.0102(4) 0.1281(6) 0.0809(3) 0.0878(14) Uani 1 1 d D
H5 H -0.0207 0.1569 0.0237 0.105 Uiso 1 1 calc R
C6 C 0.0800(3) 0.1642(4) 0.1461(3) 0.0636(10) Uani 1 1 d DU
C7 C 0.1654(4) 0.2501(5) 0.1352(4) 0.0973(16) Uani 1 1 d U
H7 H 0.2122 0.2903 0.1875 0.117 Uiso 1 1 calc R
C8 C 0.1851(4) 0.2765(5) 0.0750(4) 0.1000(17) Uani 1 1 d .
H8 H 0.1409 0.2272 0.0247 0.120 Uiso 1 1 calc R
C9 C 0.2399(3) 0.6575(4) 0.0978(2) 0.0540(9) Uani 1 1 d .
C10 C 0.1666(3) 0.6679(4) 0.1356(3) 0.0699(11) Uani 1 1 d .
H10 H 0.1056 0.6127 0.1133 0.084 Uiso 1 1 calc R
C11 C 0.1872(4) 0.7626(5) 0.2072(3) 0.0884(14) Uani 1 1 d .
H11 H 0.1396 0.7713 0.2339 0.106 Uiso 1 1 calc R
C12 C 0.2776(4) 0.8439(5) 0.2391(3) 0.0846(13) Uani 1 1 d .
H12 H 0.2909 0.9071 0.2875 0.102 Uiso 1 1 calc R
C13 C 0.3482(4) 0.8331(5) 0.2006(3) 0.0785(12) Uani 1 1 d .
H13 H 0.4088 0.8894 0.2226 0.094 Uiso 1 1 calc R
C14 C 0.3303(3) 0.7393(4) 0.1292(3) 0.0640(10) Uani 1 1 d .
H14 H 0.3782 0.7315 0.1029 0.077 Uiso 1 1 calc R
C15 C 0.3823(2) 0.2093(4) -0.0083(2) 0.0486(8) Uani 1 1 d .
C16 C 0.3612(3) 0.0562(4) -0.0164(2) 0.0573(9) Uani 1 1 d .
H16 H 0.3463 0.0046 0.0267 0.069 Uiso 1 1 calc R
C17 C 0.3627(3) -0.0188(5) -0.0890(3) 0.0698(11) Uani 1 1 d .
H17 H 0.3486 -0.1221 -0.0954 0.084 Uiso 1 1 calc R
C18 C 0.3847(3) 0.0575(6) -0.1520(3) 0.0740(12) Uani 1 1 d .
H18 H 0.3849 0.0057 -0.2012 0.089 Uiso 1 1 calc R
C19 C 0.4065(3) 0.2097(6) -0.1437(2) 0.0712(12) Uani 1 1 d .
H19 H 0.4216 0.2603 -0.1870 0.085 Uiso 1 1 calc R
C20 C 0.4060(3) 0.2878(4) -0.0706(2) 0.0593(9) Uani 1 1 d .
H20 H 0.4213 0.3907 -0.0638 0.071 Uiso 1 1 calc R
N1 N 0.2594(2) 0.3650(3) 0.05795(19) 0.0583(8) Uani 1 1 d .
O1 O 0.44536(19) 0.4341(3) 0.10197(16) 0.0677(7) Uani 1 1 d .
O2 O 0.3972(2) 0.1947(3) 0.15275(15) 0.0687(7) Uani 1 1 d .
O3 O 0.1083(2) 0.5152(4) -0.03512(18) 0.0889(9) Uani 1 1 d .
O4 O 0.2791(2) 0.5734(3) -0.03766(18) 0.0824(9) Uani 1 1 d .
S1 S 0.38165(7) 0.30416(10) 0.08554(5) 0.0530(3) Uani 1 1 d .
S2 S 0.21709(8) 0.53338(12) 0.00950(6) 0.0636(3) Uani 1 1 d .

loop_
_atom_site_aniso_label
_atom_site_aniso_U_11
_atom_site_aniso_U_22
_atom_site_aniso_U_33
_atom_site_aniso_U_23
_atom_site_aniso_U_13
_atom_site_aniso_U_12
C1 0.061(3) 0.096(3) 0.085(3) -0.015(3) 0.020(2) 0.016(2)
C2 0.105(4) 0.131(5) 0.085(3) 0.042(3) 0.058(3) 0.054(4)
C3 0.074(3) 0.076(3) 0.169(6) 0.032(4) 0.066(4) 0.006(3)
C4 0.073(3) 0.099(4) 0.127(5) -0.016(4) 0.020(3) -0.011(3)
C5 0.077(3) 0.105(4) 0.077(3) 0.004(3) 0.024(2) 0.017(3)
C6 0.063(2) 0.049(2) 0.087(3) 0.006(2) 0.039(2) 0.0109(16)
C7 0.097(3) 0.068(3) 0.160(5) 0.012(3) 0.086(4) 0.006(2)
C8 0.122(4) 0.059(3) 0.166(5) -0.008(3) 0.108(4) -0.006(3)
C9 0.056(2) 0.0475(19) 0.058(2) 0.0128(16) 0.0221(17) 0.0069(16)
C10 0.069(3) 0.058(2) 0.093(3) 0.002(2) 0.042(2) 0.0030(19)
C11 0.120(4) 0.062(3) 0.113(4) 0.001(3) 0.078(3) 0.012(3)
C12 0.121(4) 0.058(3) 0.076(3) -0.004(2) 0.039(3) 0.008(3)
C13 0.080(3) 0.058(3) 0.088(3) 0.000(2) 0.020(2) -0.001(2)
C14 0.062(2) 0.055(2) 0.076(3) 0.007(2) 0.0284(19) 0.0013(19)
C15 0.0413(18) 0.058(2) 0.0450(17) 0.0012(16) 0.0143(14) -0.0003(15)
C16 0.053(2) 0.061(2) 0.057(2) -0.0008(18) 0.0196(16) -0.0037(17)
C17 0.058(2) 0.071(3) 0.074(3) -0.018(2) 0.0174(19) 0.0008(19)
C18 0.059(2) 0.103(4) 0.055(2) -0.023(2) 0.0167(19) 0.011(2)
C19 0.059(2) 0.112(4) 0.048(2) 0.004(2) 0.0265(17) 0.007(2)
C20 0.056(2) 0.070(2) 0.053(2) 0.0068(18) 0.0230(16) -0.0011(18)
N1 0.0625(19) 0.0555(18) 0.0661(18) 0.0012(15) 0.0346(15) -0.0022(14)
O1 0.0659(16) 0.0645(16) 0.0668(15) -0.0114(13) 0.0188(12) -0.0166(13)
O2 0.0878(19) 0.0717(17) 0.0474(13) 0.0097(12) 0.0267(12) 0.0045(14)
O3 0.0654(18) 0.105(2) 0.0747(18) -0.0034(17) 0.0030(14) 0.0053(16)
O4 0.105(2) 0.088(2) 0.0677(16) 0.0189(16) 0.0476(16) 0.0149(17)
S1 0.0589(6) 0.0559(5) 0.0438(5) -0.0003(4) 0.0191(4) -0.0053(4)
S2 0.0671(6) 0.0701(7) 0.0531(5) 0.0055(5) 0.0221(5) 0.0054(5)

loop_
_atom_type_symbol
_atom_type_description
_atom_type_scat_dispersion_real
_atom_type_scat_dispersion_imag
_atom_type_scat_source
C C 0.0033 0.0016 'International Tables Vol C Tables 4.2.6.8 and 6.1.1.4'
H H 0.0000 0.0000 'International Tables Vol C Tables 4.2.6.8 and 6.1.1.4'
N N 0.0061 0.0033 'International Tables Vol C Tables 4.2.6.8 and 6.1.1.4'
O O 0.0106 0.0060 'International Tables Vol C Tables 4.2.6.8 and 6.1.1.4'
S S 0.1246 0.1234 'International Tables Vol C Tables 4.2.6.8 and 6.1.1.4'

loop_
_geom_angle_atom_site_label_1
_geom_angle_atom_site_label_2
_geom_angle_atom_site_label_3
_geom_angle
C6 C1 C2 120.2(4)
C6 C1 H1 119.9
C2 C1 H1 119.9
C3 C2 C1 117.7(4)
C3 C2 H2 121.1
C1 C2 H2 121.1
C4 C3 C2 121.4(5)
C4 C3 H3 119.3
C2 C3 H3 119.3
C5 C4 C3 119.8(5)
C5 C4 H4 120.1
C3 C4 H4 120.1
C4 C5 C6 122.8(5)
C4 C5 H5 118.6
C6 C5 H5 118.6
C5 C6 C1 118.0(4)
C5 C6 C7 125.5(5)
C1 C6 C7 116.5(4)
C8 C7 C6 132.6(6)
C8 C7 H7 113.7
C6 C7 H7 113.7
C7 C8 N1 136.1(6)
C7 C8 H8 112.0
N1 C8 H8 112.0
C14 C9 C10 121.8(4)
C14 C9 S2 119.5(3)
C10 C9 S2 118.6(3)
C11 C10 C9 118.1(4)
C11 C10 H10 121.0
C9 C10 H10 121.0
C12 C11 C10 120.3(4)
C12 C11 H11 119.9
C10 C11 H11 119.9
C13 C12 C11 120.8(4)
C13 C12 H12 119.6
C11 C12 H12 119.6
C12 C13 C14 120.5(4)
C12 C13 H13 119.8
C14 C13 H13 119.8
C9 C14 C13 118.6(4)
C9 C14 H14 120.7
C13 C14 H14 120.7
C20 C15 C16 121.7(3)
C20 C15 S1 119.7(3)
C16 C15 S1 118.6(3)
C17 C16 C15 118.9(4)
C17 C16 H16 120.6
C15 C16 H16 120.6
C18 C17 C16 120.3(4)
C18 C17 H17 119.9
C16 C17 H17 119.9
C17 C18 C19 121.0(4)
C17 C18 H18 119.5
C19 C18 H18 119.5
C18 C19 C20 119.8(4)
C18 C19 H19 120.1
C20 C19 H19 120.1
C15 C20 C19 118.4(4)
C15 C20 H20 120.8
C19 C20 H20 120.8
C8 N1 S2 115.4(3)
C8 N1 S1 121.4(3)
S2 N1 S1 123.19(17)
O1 S1 O2 120.24(16)
O1 S1 N1 107.25(15)
O2 S1 N1 105.40(15)
O1 S1 C15 109.87(16)
O2 S1 C15 107.93(16)
N1 S1 C15 105.07(15)
O4 S2 O3 120.43(18)
O4 S2 N1 107.52(16)
O3 S2 N1 104.98(17)
O4 S2 C9 110.02(18)
O3 S2 C9 108.62(18)
N1 S2 C9 103.91(15)

loop_
_geom_bond_atom_site_label_1
_geom_bond_atom_site_label_2
_geom_bond_distance
C1 C6 1.370(5)
C1 C2 1.405(6)
C1 H1 0.9300
C2 C3 1.362(6)
C2 H2 0.9300
C3 C4 1.338(6)
C3 H3 0.9300
C4 C5 1.332(6)
C4 H4 0.9300
C5 C6 1.348(5)
C5 H5 0.9300
C6 C7 1.484(6)
C7 C8 1.147(6)
C7 H7 0.9300
C8 N1 1.412(5)
C8 H8 0.9300
C9 C14 1.377(5)
C9 C10 1.390(5)
C9 S2 1.747(4)
C10 C11 1.381(6)
C10 H10 0.9300
C11 C12 1.376(7)
C11 H11 0.9300
C12 C13 1.365(6)
C12 H12 0.9300
C13 C14 1.377(6)
C13 H13 0.9300
C14 H14 0.9300
C15 C20 1.377(5)
C15 C16 1.379(5)
C15 S1 1.758(3)
C16 C17 1.371(5)
C16 H16 0.9300
C17 C18 1.364(6)
C17 H17 0.9300
C18 C19 1.372(6)
C18 H18 0.9300
C19 C20 1.388(5)
C19 H19 0.9300
C20 H20 0.9300
N1 S2 1.683(3)
N1 S1 1.685(3)
O1 S1 1.414(3)
O2 S1 1.420(2)
O3 S2 1.427(3)
O4 S2 1.412(3)
